data_4088730
loop_
_publ_author_name
'Torres Delgado, William'
'Shahin, Fatemeh'
'Ferguson, Michael J.'
'McDonald, Robert'
'He, Gang'
'Rivard, Eric'

_publ_section_title
;
 Selective Placement of Bromide and Pinacolboronate Groups about a
 Tellurophene: New Building Blocks for Optoelectronic Applications
;
_journal_issue 12
_journal_name_full Organometallics
_journal_page_first 2140
_journal_paper_doi 10.1021/acs.organomet.6b00362
_journal_volume 35
_journal_year 2016
_chemical_formula_moiety 'C28 H48 B4 O8 Se'
_chemical_formula_sum 'C28 H48 B4 O8 Se'
_chemical_formula_weight 634.86
_chemical_name_common 4BSe
_space_group_crystal_system monoclinic
_space_group_IT_number 4
_space_group_name_Hall 'P 2yb'
_space_group_name_H-M_alt 'P 1 21 1'
_atom_sites_solution_hydrogens geom
_audit_creation_method SHELXL-2013
_cell_angle_alpha 90
_cell_angle_beta 100.7232(11)
_cell_angle_gamma 90
_cell_formula_units_Z 2
_cell_length_a 10.4690(11)
_cell_length_b 13.8325(14)
_cell_length_c 11.9952(12)
_cell_measurement_reflns_used 9957
_cell_measurement_temperature 173(2)
_cell_measurement_theta_max 27.54
_cell_measurement_theta_min 2.27
_cell_volume 1706.7(3)
_computing_cell_refinement 'Bruker SAINT'
_computing_data_collection 'Bruker APEX2'
_computing_data_reduction 'Bruker SAINT'
_computing_molecular_graphics 'Bruker SHELXTL'
_computing_publication_material 'Bruker SHELXTL'
_computing_structure_refinement 'SHELXL-2013 (Sheldrick, 2013)'
_computing_structure_solution 'DIRDIF-2008 (Beurskens et al., 2008)'
_diffrn_ambient_temperature 173(2)
_diffrn_measured_fraction_theta_full 1.000
_diffrn_measured_fraction_theta_max 0.998
_diffrn_measurement_device_type 'Bruker APEX-II CCD'
_diffrn_measurement_method '\w scans'
_diffrn_radiation_type MoK\a
_diffrn_radiation_wavelength 0.71073
_diffrn_reflns_av_R_equivalents 0.0306
_diffrn_reflns_av_unetI/netI 0.0435
_diffrn_reflns_Laue_measured_fraction_full 1.000
_diffrn_reflns_Laue_measured_fraction_max 0.998
_diffrn_reflns_limit_h_max 13
_diffrn_reflns_limit_h_min -13
_diffrn_reflns_limit_k_max 17
_diffrn_reflns_limit_k_min -17
_diffrn_reflns_limit_l_max 15
_diffrn_reflns_limit_l_min -15
_diffrn_reflns_number 39904
_diffrn_reflns_point_group_measured_fraction_full 0.998
_diffrn_reflns_point_group_measured_fraction_max 0.992
_diffrn_reflns_theta_full 25.242
_diffrn_reflns_theta_max 27.580
_diffrn_reflns_theta_min 1.728
_exptl_absorpt_coefficient_mu 1.142
_exptl_absorpt_correction_T_max 0.7923
_exptl_absorpt_correction_T_min 0.7156
_exptl_absorpt_correction_type integration
_exptl_absorpt_process_details 'TWINABS (Sheldrick, 2008)'
_exptl_crystal_colour colourless
_exptl_crystal_density_diffrn 1.235
_exptl_crystal_description fragment
_exptl_crystal_F_000 668
_exptl_crystal_size_max 0.407
_exptl_crystal_size_mid 0.312
_exptl_crystal_size_min 0.304
_refine_diff_density_max 0.490
_refine_diff_density_min -0.791
_refine_diff_density_rms 0.050
_refine_ls_abs_structure_details
; 
 Flack x determined using 3460 quotients [(I+)-(I-)]/[(I+)+(I-)] 
 (Parsons and Flack (2004), Acta Cryst. A60, s61). 
;
_refine_ls_abs_structure_Flack 0.035(3)
_refine_ls_extinction_method none
_refine_ls_goodness_of_fit_ref 1.030
_refine_ls_hydrogen_treatment constr
_refine_ls_matrix_type full
_refine_ls_number_parameters 371
_refine_ls_number_reflns 7793
_refine_ls_number_restraints 1
_refine_ls_restrained_S_all 1.029
_refine_ls_R_factor_all 0.0283
_refine_ls_R_factor_gt 0.0264
_refine_ls_shift/su_max 0.001
_refine_ls_shift/su_mean 0.000
_refine_ls_structure_factor_coef Fsqd
_refine_ls_weighting_details 'w=1/[\s^2^(Fo^2^)+(0.0391P)^2^+0.0327P] where P=(Fo^2^+2Fc^2^)/3'
_refine_ls_weighting_scheme calc
_refine_ls_wR_factor_gt 0.0659
_refine_ls_wR_factor_ref 0.0668
_reflns_Friedel_coverage 0.909
_reflns_Friedel_fraction_full 0.997
_reflns_Friedel_fraction_max 0.986
_reflns_number_gt 7534
_reflns_number_total 7793
_reflns_threshold_expression 'I > 2\s(I)'
_cod_data_source_file om6b00362_si_002.cif
_cod_data_source_block riv13b4
_cod_original_sg_symbol_H-M 'P 21'
_cod_database_code 4088730
_shelx_space_group_comment
; 
The symmetry employed for this shelxl refinement is uniquely defined 
by the following loop, which should always be used as a source of 
symmetry information in preference to the above space-group names. 
They are only intended as comments. 
;
_shelx_estimated_absorpt_t_min 0.654
_shelx_estimated_absorpt_t_max 0.723
_shelxl_version_number 2013-3

loop_
_space_group_symop_operation_xyz
'x, y, z'
'-x, y+1/2, -z'

loop_
_atom_site_label
_atom_site_type_symbol
_atom_site_fract_x
_atom_site_fract_y
_atom_site_fract_z
_atom_site_U_iso_or_equiv
_atom_site_adp_type
_atom_site_occupancy
_atom_site_site_symmetry_order
_atom_site_calc_flag
_atom_site_refinement_flags_posn
_atom_site_refinement_flags_adp
Se Se -0.10067(2) 0.02770(2) 0.24747(2) 0.01989(7) Uani 1 1 d . .
O1 O -0.0649(2) -0.09180(18) 0.49100(18) 0.0332(5) Uani 1 1 d . .
O2 O 0.1566(2) -0.09464(16) 0.52628(17) 0.0278(4) Uani 1 1 d . .
O3 O 0.3891(2) 0.05524(13) 0.41840(18) 0.0272(4) Uani 1 1 d . .
O4 O 0.35114(18) -0.10095(14) 0.36149(17) 0.0234(4) Uani 1 1 d . .
O5 O 0.2247(2) 0.20643(17) 0.0872(2) 0.0327(5) Uani 1 1 d . .
O6 O 0.35615(19) 0.07704(16) 0.14146(19) 0.0300(5) Uani 1 1 d . .
O7 O -0.1366(2) 0.22617(15) 0.05557(16) 0.0269(4) Uani 1 1 d . .
O8 O -0.0415(2) 0.12653(15) -0.05681(17) 0.0281(4) Uani 1 1 d . .
C1 C 0.0522(3) -0.0147(2) 0.3421(2) 0.0188(5) Uani 1 1 d . .
C2 C 0.1601(2) 0.0164(2) 0.30249(19) 0.0166(5) Uani 1 1 d . .
C3 C 0.1321(2) 0.07441(19) 0.1999(2) 0.0182(5) Uani 1 1 d . .
C4 C 0.0020(2) 0.08899(19) 0.1573(2) 0.0175(5) Uani 1 1 d . .
C11 C -0.0272(3) -0.1555(3) 0.5895(3) 0.0317(7) Uani 1 1 d . .
C12 C 0.1183(3) -0.1273(3) 0.6311(2) 0.0308(7) Uani 1 1 d . .
C13 C -0.1133(4) -0.1354(4) 0.6759(3) 0.0594(13) Uani 1 1 d . .
H13A H -0.1999 -0.1627 0.6489 0.071 Uiso 1 1 calc R U
H13B H -0.1205 -0.0654 0.6859 0.071 Uiso 1 1 calc R U
H13C H -0.0749 -0.1651 0.7486 0.071 Uiso 1 1 calc R U
C14 C -0.0471(5) -0.2573(3) 0.5448(4) 0.0544(11) Uani 1 1 d . .
H14A H -0.1403 -0.2702 0.5221 0.065 Uiso 1 1 calc R U
H14B H -0.0091 -0.3030 0.6042 0.065 Uiso 1 1 calc R U
H14C H -0.0047 -0.2649 0.4790 0.065 Uiso 1 1 calc R U
C15 C 0.1369(5) -0.0407(4) 0.7094(3) 0.0624(12) Uani 1 1 d . .
H15A H 0.2294 -0.0241 0.7278 0.075 Uiso 1 1 calc R U
H15B H 0.1055 -0.0563 0.7793 0.075 Uiso 1 1 calc R U
H15C H 0.0878 0.0143 0.6718 0.075 Uiso 1 1 calc R U
C16 C 0.2055(4) -0.2096(4) 0.6798(3) 0.0515(11) Uani 1 1 d . .
H16A H 0.2936 -0.1852 0.7072 0.062 Uiso 1 1 calc R U
H16B H 0.2076 -0.2584 0.6209 0.062 Uiso 1 1 calc R U
H16C H 0.1719 -0.2389 0.7430 0.062 Uiso 1 1 calc R U
C21 C 0.5030(3) 0.0016(2) 0.4761(2) 0.0256(6) Uani 1 1 d . .
C22 C 0.4890(3) -0.0981(2) 0.4125(2) 0.0246(6) Uani 1 1 d . .
C23 C 0.4884(4) -0.0060(3) 0.5995(3) 0.0392(8) Uani 1 1 d . .
H23A H 0.4974 0.0583 0.6343 0.047 Uiso 1 1 calc R U
H23B H 0.5559 -0.0489 0.6402 0.047 Uiso 1 1 calc R U
H23C H 0.4025 -0.0324 0.6035 0.047 Uiso 1 1 calc R U
C24 C 0.6242(3) 0.0581(2) 0.4666(3) 0.0355(7) Uani 1 1 d . .
H24A H 0.6217 0.1212 0.5033 0.043 Uiso 1 1 calc R U
H24B H 0.6283 0.0675 0.3863 0.043 Uiso 1 1 calc R U
H24C H 0.7011 0.0223 0.5039 0.043 Uiso 1 1 calc R U
C25 C 0.5189(4) -0.1864(3) 0.4871(4) 0.0440(9) Uani 1 1 d . .
H25A H 0.4687 -0.1838 0.5483 0.053 Uiso 1 1 calc R U
H25B H 0.6119 -0.1879 0.5196 0.053 Uiso 1 1 calc R U
H25C H 0.4953 -0.2448 0.4416 0.053 Uiso 1 1 calc R U
C26 C 0.5634(3) -0.1034(3) 0.3150(3) 0.0409(8) Uani 1 1 d . .
H26A H 0.5539 -0.1681 0.2813 0.049 Uiso 1 1 calc R U
H26B H 0.6556 -0.0900 0.3436 0.049 Uiso 1 1 calc R U
H26C H 0.5285 -0.0553 0.2572 0.049 Uiso 1 1 calc R U
C31 C 0.3511(3) 0.2335(2) 0.0621(3) 0.0334(7) Uani 1 1 d . .
C32 C 0.4210(3) 0.1336(2) 0.0648(3) 0.0301(6) Uani 1 1 d . .
C33 C 0.4137(5) 0.2998(3) 0.1593(4) 0.0585(11) Uani 1 1 d . .
H33A H 0.3688 0.3623 0.1524 0.070 Uiso 1 1 calc R U
H33B H 0.5056 0.3096 0.1557 0.070 Uiso 1 1 calc R U
H33C H 0.4068 0.2699 0.2320 0.070 Uiso 1 1 calc R U
C34 C 0.3311(4) 0.2868(4) -0.0489(4) 0.0633(14) Uani 1 1 d . .
H34A H 0.2919 0.3500 -0.0400 0.076 Uiso 1 1 calc R U
H34B H 0.2733 0.2492 -0.1067 0.076 Uiso 1 1 calc R U
H34C H 0.4151 0.2958 -0.0725 0.076 Uiso 1 1 calc R U
C35 C 0.5653(3) 0.1348(3) 0.1139(4) 0.0509(11) Uani 1 1 d . .
H35A H 0.5798 0.1657 0.1887 0.061 Uiso 1 1 calc R U
H35B H 0.6112 0.1711 0.0633 0.061 Uiso 1 1 calc R U
H35C H 0.5982 0.0683 0.1214 0.061 Uiso 1 1 calc R U
C36 C 0.3938(5) 0.0823(4) -0.0493(4) 0.0614(12) Uani 1 1 d . .
H36A H 0.4366 0.0190 -0.0423 0.074 Uiso 1 1 calc R U
H36B H 0.4274 0.1213 -0.1057 0.074 Uiso 1 1 calc R U
H36C H 0.2998 0.0735 -0.0735 0.074 Uiso 1 1 calc R U
C41 C -0.1508(3) 0.2752(2) -0.0550(2) 0.0255(6) Uani 1 1 d . .
C42 C -0.1283(3) 0.1903(2) -0.1346(2) 0.0291(6) Uani 1 1 d . .
C43 C -0.0442(4) 0.3507(2) -0.0419(3) 0.0395(8) Uani 1 1 d . .
H43A H -0.0641 0.4028 0.0076 0.047 Uiso 1 1 calc R U
H43B H -0.0385 0.3773 -0.1166 0.047 Uiso 1 1 calc R U
H43C H 0.0390 0.3209 -0.0084 0.047 Uiso 1 1 calc R U
C44 C -0.2830(4) 0.3223(3) -0.0813(3) 0.0460(10) Uani 1 1 d . .
H44A H -0.3502 0.2722 -0.0970 0.055 Uiso 1 1 calc R U
H44B H -0.2880 0.3642 -0.1478 0.055 Uiso 1 1 calc R U
H44C H -0.2967 0.3609 -0.0160 0.055 Uiso 1 1 calc R U
C45 C -0.0616(5) 0.2193(3) -0.2315(3) 0.0488(10) Uani 1 1 d . .
H45A H -0.0442 0.1615 -0.2734 0.059 Uiso 1 1 calc R U
H45B H 0.0205 0.2520 -0.2010 0.059 Uiso 1 1 calc R U
H45C H -0.1181 0.2633 -0.2826 0.059 Uiso 1 1 calc R U
C46 C -0.2518(5) 0.1325(4) -0.1781(4) 0.0581(11) Uani 1 1 d . .
H46A H -0.2326 0.0812 -0.2289 0.070 Uiso 1 1 calc R U
H46B H -0.3185 0.1756 -0.2195 0.070 Uiso 1 1 calc R U
H46C H -0.2834 0.1036 -0.1138 0.070 Uiso 1 1 calc R U
B1 B 0.0472(3) -0.0688(2) 0.4538(3) 0.0212(6) Uani 1 1 d . .
B2 B 0.3025(3) -0.0097(2) 0.3631(2) 0.0199(6) Uani 1 1 d . .
B3 B 0.2388(3) 0.1194(2) 0.1415(2) 0.0206(6) Uani 1 1 d . .
B4 B -0.0594(3) 0.1478(2) 0.0495(2) 0.0193(5) Uani 1 1 d . .

loop_
_atom_site_aniso_label
_atom_site_aniso_U_11
_atom_site_aniso_U_22
_atom_site_aniso_U_33
_atom_site_aniso_U_23
_atom_site_aniso_U_13
_atom_site_aniso_U_12
Se 0.01611(10) 0.02112(11) 0.02257(11) 0.00656(12) 0.00388(8) 0.00131(13)
O1 0.0215(10) 0.0477(14) 0.0304(10) 0.0228(10) 0.0051(8) 0.0054(10)
O2 0.0226(10) 0.0381(12) 0.0226(9) 0.0138(8) 0.0039(7) -0.0008(9)
O3 0.0201(9) 0.0210(10) 0.0367(10) -0.0018(7) -0.0046(8) 0.0021(7)
O4 0.0155(9) 0.0221(10) 0.0301(10) -0.0016(8) -0.0021(7) 0.0009(7)
O5 0.0219(11) 0.0336(12) 0.0439(13) 0.0182(10) 0.0101(9) -0.0001(9)
O6 0.0197(10) 0.0313(11) 0.0413(11) 0.0126(9) 0.0113(8) 0.0006(8)
O7 0.0344(11) 0.0285(10) 0.0188(9) 0.0109(8) 0.0080(8) 0.0139(9)
O8 0.0400(12) 0.0245(10) 0.0201(9) 0.0048(8) 0.0060(8) 0.0098(9)
C1 0.0190(12) 0.0179(11) 0.0185(11) 0.0037(9) 0.0006(9) 0.0036(10)
C2 0.0188(10) 0.0142(14) 0.0164(9) 0.0019(10) 0.0021(8) -0.0001(10)
C3 0.0204(13) 0.0168(12) 0.0168(11) 0.0024(9) 0.0022(9) -0.0024(10)
C4 0.0181(12) 0.0170(12) 0.0176(11) 0.0049(9) 0.0037(9) -0.0014(9)
C11 0.0236(14) 0.0429(18) 0.0284(14) 0.0190(13) 0.0046(12) 0.0019(13)
C12 0.0270(14) 0.0452(18) 0.0204(12) 0.0120(12) 0.0047(11) -0.0010(13)
C13 0.0351(19) 0.104(4) 0.044(2) 0.033(2) 0.0184(16) 0.016(2)
C14 0.061(3) 0.044(2) 0.053(2) 0.0221(18) -0.003(2) -0.013(2)
C15 0.081(3) 0.074(3) 0.0332(18) -0.009(2) 0.014(2) -0.021(3)
C16 0.0284(17) 0.078(3) 0.047(2) 0.039(2) 0.0038(15) 0.0093(18)
C21 0.0192(12) 0.0269(16) 0.0274(13) 0.0000(10) -0.0039(10) 0.0010(10)
C22 0.0163(12) 0.0261(14) 0.0289(13) 0.0020(11) -0.0024(10) 0.0029(11)
C23 0.0355(17) 0.051(2) 0.0273(14) -0.0014(13) -0.0024(12) -0.0050(14)
C24 0.0249(15) 0.0324(17) 0.0469(18) 0.0009(13) 0.0000(13) -0.0054(11)
C25 0.0366(19) 0.0296(17) 0.059(2) 0.0106(15) -0.0078(16) 0.0045(14)
C26 0.0275(16) 0.049(2) 0.0468(19) -0.0122(16) 0.0082(14) 0.0046(15)
C31 0.0262(16) 0.0374(17) 0.0372(16) 0.0130(13) 0.0079(13) -0.0069(13)
C32 0.0247(15) 0.0353(17) 0.0321(15) 0.0071(12) 0.0097(12) -0.0054(12)
C33 0.059(3) 0.042(2) 0.078(3) -0.015(2) 0.023(2) -0.024(2)
C34 0.037(2) 0.085(3) 0.071(3) 0.056(3) 0.0187(19) 0.005(2)
C35 0.0233(17) 0.071(3) 0.059(2) 0.030(2) 0.0105(15) 0.0022(17)
C36 0.063(3) 0.075(3) 0.054(2) -0.021(2) 0.033(2) -0.021(2)
C41 0.0276(14) 0.0287(15) 0.0209(12) 0.0131(11) 0.0067(11) 0.0090(12)
C42 0.0354(16) 0.0319(16) 0.0186(12) 0.0067(11) 0.0008(11) 0.0058(13)
C43 0.050(2) 0.0274(17) 0.0396(17) 0.0114(14) 0.0048(15) -0.0006(15)
C44 0.041(2) 0.055(2) 0.045(2) 0.0316(18) 0.0144(17) 0.0256(18)
C45 0.071(3) 0.054(2) 0.0262(15) 0.0130(15) 0.0212(17) 0.022(2)
C46 0.062(3) 0.063(3) 0.039(2) 0.0034(19) -0.0171(18) -0.015(2)
B1 0.0229(15) 0.0190(13) 0.0219(13) 0.0047(11) 0.0049(11) 0.0027(11)
B2 0.0213(15) 0.0220(13) 0.0162(12) 0.0028(10) 0.0031(11) 0.0003(11)
B3 0.0173(13) 0.0220(14) 0.0211(13) 0.0020(11) 0.0002(11) -0.0032(11)
B4 0.0181(13) 0.0192(14) 0.0203(13) 0.0038(11) 0.0027(10) 0.0001(11)

loop_
_atom_type_symbol
_atom_type_description
_atom_type_scat_dispersion_real
_atom_type_scat_dispersion_imag
_atom_type_scat_source
C C 0.0033 0.0016 'International Tables Vol C Tables 4.2.6.8 and 6.1.1.4'
H H 0.0000 0.0000 'International Tables Vol C Tables 4.2.6.8 and 6.1.1.4'
B B 0.0013 0.0007 'International Tables Vol C Tables 4.2.6.8 and 6.1.1.4'
O O 0.0106 0.0060 'International Tables Vol C Tables 4.2.6.8 and 6.1.1.4'
Se Se -0.0929 2.2259 'International Tables Vol C Tables 4.2.6.8 and 6.1.1.4'

loop_
_geom_angle_atom_site_label_1
_geom_angle_atom_site_label_2
_geom_angle_atom_site_label_3
_geom_angle
C4 Se C1 88.52(11)
B1 O1 C11 106.5(2)
B1 O2 C12 107.4(2)
B2 O3 C21 107.9(2)
B2 O4 C22 108.2(2)
B3 O5 C31 107.7(2)
B3 O6 C32 107.1(2)
B4 O7 C41 106.3(2)
B4 O8 C42 106.9(2)
C2 C1 B1 128.0(2)
C2 C1 Se 110.90(17)
B1 C1 Se 120.9(2)
C1 C2 C3 114.6(2)
C1 C2 B2 122.5(2)
C3 C2 B2 122.9(2)
C4 C3 C2 115.1(2)
C4 C3 B3 121.2(2)
C2 C3 B3 123.6(2)
C3 C4 B4 127.5(2)
C3 C4 Se 110.82(17)
B4 C4 Se 121.65(19)
O1 C11 C14 106.0(3)
O1 C11 C13 109.5(3)
C14 C11 C13 110.7(4)
O1 C11 C12 102.0(2)
C14 C11 C12 114.1(3)
C13 C11 C12 113.8(3)
O2 C12 C16 108.9(3)
O2 C12 C15 105.4(3)
C16 C12 C15 111.0(3)
O2 C12 C11 102.1(2)
C16 C12 C11 114.8(3)
C15 C12 C11 113.7(3)
O3 C21 C24 108.8(2)
O3 C21 C23 106.0(2)
C24 C21 C23 110.3(3)
O3 C21 C22 102.8(2)
C24 C21 C22 114.9(3)
C23 C21 C22 113.3(3)
O4 C22 C25 107.8(3)
O4 C22 C26 106.5(2)
C25 C22 C26 109.7(3)
O4 C22 C21 102.9(2)
C25 C22 C21 115.6(3)
C26 C22 C21 113.6(3)
O5 C31 C34 109.0(3)
O5 C31 C33 105.8(3)
C34 C31 C33 110.5(4)
O5 C31 C32 102.0(2)
C34 C31 C32 116.1(3)
C33 C31 C32 112.4(3)
O6 C32 C35 107.9(2)
O6 C32 C36 106.5(3)
C35 C32 C36 111.1(3)
O6 C32 C31 102.5(2)
C35 C32 C31 115.3(3)
C36 C32 C31 112.7(3)
O7 C41 C44 108.8(2)
O7 C41 C43 106.0(2)
C44 C41 C43 110.7(3)
O7 C41 C42 101.7(2)
C44 C41 C42 115.7(3)
C43 C41 C42 112.9(3)
O8 C42 C45 109.1(3)
O8 C42 C46 106.7(3)
C45 C42 C46 111.0(3)
O8 C42 C41 102.1(2)
C45 C42 C41 114.4(3)
C46 C42 C41 112.9(3)
O2 B1 O1 113.9(2)
O2 B1 C1 121.7(3)
O1 B1 C1 124.4(3)
O3 B2 O4 113.7(2)
O3 B2 C2 124.2(3)
O4 B2 C2 122.0(3)
O6 B3 O5 113.4(2)
O6 B3 C3 123.5(2)
O5 B3 C3 123.1(3)
O8 B4 O7 114.2(2)
O8 B4 C4 123.9(2)
O7 B4 C4 121.8(2)

loop_
_geom_bond_atom_site_label_1
_geom_bond_atom_site_label_2
_geom_bond_distance
Se C4 1.864(2)
Se C1 1.876(3)
O1 B1 1.369(4)
O1 C11 1.467(3)
O2 B1 1.351(4)
O2 C12 1.461(3)
O3 B2 1.358(4)
O3 C21 1.464(3)
O4 B2 1.363(4)
O4 C22 1.459(3)
O5 B3 1.364(4)
O5 C31 1.460(4)
O6 B3 1.361(4)
O6 C32 1.466(3)
O7 B4 1.362(4)
O7 C41 1.472(3)
O8 B4 1.356(4)
O8 C42 1.469(3)
C1 C2 1.374(4)
C1 B1 1.544(4)
C2 C3 1.453(3)
C2 B2 1.573(4)
C3 C4 1.378(4)
C3 B3 1.555(4)
C4 B4 1.561(4)
C11 C14 1.508(6)
C11 C13 1.520(5)
C11 C12 1.562(4)
C12 C16 1.508(5)
C12 C15 1.512(6)
C21 C24 1.513(4)
C21 C23 1.519(4)
C21 C22 1.570(4)
C22 C25 1.512(4)
C22 C26 1.523(4)
C31 C34 1.502(5)
C31 C33 1.532(5)
C31 C32 1.561(5)
C32 C35 1.517(4)
C32 C36 1.522(5)
C41 C44 1.509(5)
C41 C43 1.516(5)
C41 C42 1.560(4)
C42 C45 1.517(4)
C42 C46 1.527(5)

loop_
_geom_torsion_atom_site_label_1
_geom_torsion_atom_site_label_2
_geom_torsion_atom_site_label_3
_geom_torsion_atom_site_label_4
_geom_torsion
C4 Se C1 C2 -0.6(2)
C4 Se C1 B1 174.3(2)
B1 C1 C2 C3 -173.7(3)
Se C1 C2 C3 0.7(3)
B1 C1 C2 B2 6.8(4)
Se C1 C2 B2 -178.8(2)
C1 C2 C3 C4 -0.4(4)
B2 C2 C3 C4 179.0(2)
C1 C2 C3 B3 178.5(2)
B2 C2 C3 B3 -2.1(4)
C2 C3 C4 B4 179.7(3)
B3 C3 C4 B4 0.8(4)
C2 C3 C4 Se -0.1(3)
B3 C3 C4 Se -179.0(2)
C1 Se C4 C3 0.4(2)
C1 Se C4 B4 -179.5(2)
B1 O1 C11 C14 -95.8(3)
B1 O1 C11 C13 144.7(3)
B1 O1 C11 C12 23.9(3)
B1 O2 C12 C16 144.2(3)
B1 O2 C12 C15 -96.6(3)
B1 O2 C12 C11 22.4(3)
O1 C11 C12 O2 -27.8(3)
C14 C11 C12 O2 86.1(3)
C13 C11 C12 O2 -145.6(3)
O1 C11 C12 C16 -145.4(3)
C14 C11 C12 C16 -31.6(4)
C13 C11 C12 C16 96.7(4)
O1 C11 C12 C15 85.2(3)
C14 C11 C12 C15 -160.9(3)
C13 C11 C12 C15 -32.6(4)
B2 O3 C21 C24 140.9(3)
B2 O3 C21 C23 -100.5(3)
B2 O3 C21 C22 18.6(3)
B2 O4 C22 C25 138.9(3)
B2 O4 C22 C26 -103.5(3)
B2 O4 C22 C21 16.3(3)
O3 C21 C22 O4 -20.8(3)
C24 C21 C22 O4 -138.9(2)
C23 C21 C22 O4 93.0(3)
O3 C21 C22 C25 -138.0(3)
C24 C21 C22 C25 103.9(3)
C23 C21 C22 C25 -24.2(4)
O3 C21 C22 C26 93.9(3)
C24 C21 C22 C26 -24.2(3)
C23 C21 C22 C26 -152.3(3)
B3 O5 C31 C34 145.5(3)
B3 O5 C31 C33 -95.6(3)
B3 O5 C31 C32 22.2(3)
B3 O6 C32 C35 144.4(3)
B3 O6 C32 C36 -96.3(3)
B3 O6 C32 C31 22.3(3)
O5 C31 C32 O6 -26.6(3)
C34 C31 C32 O6 -145.0(3)
C33 C31 C32 O6 86.3(3)
O5 C31 C32 C35 -143.5(3)
C34 C31 C32 C35 98.1(4)
C33 C31 C32 C35 -30.6(4)
O5 C31 C32 C36 87.5(3)
C34 C31 C32 C36 -30.9(4)
C33 C31 C32 C36 -159.6(3)
B4 O7 C41 C44 148.2(3)
B4 O7 C41 C43 -92.7(3)
B4 O7 C41 C42 25.6(3)
B4 O8 C42 C45 144.0(3)
B4 O8 C42 C46 -96.0(3)
B4 O8 C42 C41 22.6(3)
O7 C41 C42 O8 -28.9(3)
C44 C41 C42 O8 -146.6(3)
C43 C41 C42 O8 84.3(3)
O7 C41 C42 C45 -146.6(3)
C44 C41 C42 C45 95.7(3)
C43 C41 C42 C45 -33.4(4)
O7 C41 C42 C46 85.2(3)
C44 C41 C42 C46 -32.5(4)
C43 C41 C42 C46 -161.6(3)
C12 O2 B1 O1 -8.2(4)
C12 O2 B1 C1 169.6(3)
C11 O1 B1 O2 -11.1(4)
C11 O1 B1 C1 171.2(3)
C2 C1 B1 O2 -2.1(5)
Se C1 B1 O2 -176.0(2)
C2 C1 B1 O1 175.5(3)
Se C1 B1 O1 1.6(4)
C21 O3 B2 O4 -9.4(3)
C21 O3 B2 C2 172.4(2)
C22 O4 B2 O3 -5.2(3)
C22 O4 B2 C2 173.0(2)
C1 C2 B2 O3 -111.3(3)
C3 C2 B2 O3 69.3(4)
C1 C2 B2 O4 70.7(4)
C3 C2 B2 O4 -108.7(3)
C32 O6 B3 O5 -9.3(3)
C32 O6 B3 C3 171.9(2)
C31 O5 B3 O6 -9.2(4)
C31 O5 B3 C3 169.5(3)
C4 C3 B3 O6 -148.4(3)
C2 C3 B3 O6 32.8(4)
C4 C3 B3 O5 33.0(4)
C2 C3 B3 O5 -145.8(3)
C42 O8 B4 O7 -7.3(3)
C42 O8 B4 C4 172.7(3)
C41 O7 B4 O8 -12.8(3)
C41 O7 B4 C4 167.3(3)
C3 C4 B4 O8 60.6(4)
Se C4 B4 O8 -119.6(3)
C3 C4 B4 O7 -119.4(3)
Se C4 B4 O7 60.4(3)
